data_9001797
loop_
_publ_author_name
'Palmer, D. C.'
'Dove, M. T.'
'Ibberson, R. M.'
'Powell, B. M.'

_publ_section_title
;
 Structural behavior, crystal chemistry and phase transitions in substituted
 leucites: High-resolution neutron powder diffraction studies
 Sample: Expt. no. 2828, T = 298 K, CsAlSi2O6
;
_journal_name_full 'American Mineralogist'
_journal_page_first 16
_journal_page_last 29
_journal_volume 82
_journal_year 1997
_chemical_formula_sum 'Al Cs O6 Si2'
_chemical_name_mineral Leucite
_space_group_IT_number 88
_symmetry_space_group_name_Hall '-I 4ad'
_symmetry_space_group_name_H-M 'I 41/a :2'
_cell_angle_alpha 90
_cell_angle_beta 90
_cell_angle_gamma 90
_cell_length_a 13.6524
_cell_length_b 13.6524
_cell_length_c 13.7216
_cell_formula_units_Z 16
_cell_volume 2557.542
_database_code_amcsd 0001853
_diffrn_ambient_temperature 298
_exptl_crystal_density_diffrn 3.242
_cod_original_sg_symbol_H-M 'I 41/a'
_cod_original_formula_sum 'Cs (Si2 Al) O6'
_cod_database_code 9001797

loop_
_space_group_symop_operation_xyz
x,y,z
1/2+x,1/2+y,1/2+z
3/4+y,1/4-x,1/4-z
1/4+y,3/4-x,3/4-z
3/4-y,1/4+x,1/4+z
1/4-y,3/4+x,3/4+z
1/2+x,y,1/2-z
+x,1/2+y,-z
1/2-x,-y,1/2+z
-x,1/2-y,+z
3/4-y,3/4+x,3/4-z
1/4-y,1/4+x,1/4-z
3/4+y,3/4-x,3/4+z
1/4+y,1/4-x,1/4+z
-x,-y,-z
1/2-x,1/2-y,1/2-z

loop_
_atom_site_label
_atom_site_fract_x
_atom_site_fract_y
_atom_site_fract_z
_atom_site_occupancy
_atom_site_U_iso_or_equiv
Cs 0.37010 0.36980 0.12380 1.00000 0.03331
Si1 0.08010 0.38320 0.16250 0.66667 0.00912
Si2 0.16670 0.59580 0.12340 0.66667 0.00545
Si3 0.38520 0.65550 0.08500 0.66667 0.01634
Al1 0.08010 0.38320 0.16250 0.33333 0.00912
Al2 0.16670 0.59580 0.12340 0.33333 0.00545
Al3 0.38520 0.65550 0.08500 0.33333 0.01634
O1 0.13470 0.28830 0.10840 1.00000 0.02558
O2 0.12890 0.48140 0.11600 1.00000 0.03027
O3 0.11830 0.65020 0.22040 1.00000 0.02837
O4 0.12740 0.65770 0.03000 1.00000 0.03255
O5 0.28740 0.59230 0.12930 1.00000 0.02938
O6 0.47640 0.61600 0.15400 1.00000 0.03179

loop_
_cod_related_entry_id
_cod_related_entry_database
_cod_related_entry_code
1 AMCSD 0001853
